data_1553471
loop_
_publ_author_name
'Roffe, Gavin W.'
'Tizzard, Graham J.'
'Coles, Simon J.'
'Cox, Hazel'
'Spencer, John'

_publ_section_title
;
 Synthesis of unsymmetrical NCN&#x2032; and PCN pincer palladacycles and
 their catalytic evaluation compared with a related SCN pincer
 palladacycle
;
_journal_issue 8
_journal_name_full 'Organic Chemistry Frontiers'
_journal_page_first 957
_journal_paper_doi 10.1039/C6QO00198J
_journal_volume 3
_journal_year 2016
_chemical_formula_moiety 'C24 H19 Cl N O P Pd'
_chemical_formula_sum 'C24 H19 Cl N O P Pd'
_chemical_formula_weight 510.22
_space_group_crystal_system monoclinic
_space_group_IT_number 14
_space_group_name_Hall '-P 2yn'
_space_group_name_H-M_alt 'P 1 21/n 1'
_atom_sites_solution_hydrogens geom
_atom_sites_solution_primary direct
_audit_creation_date 2016-04-25
_audit_creation_method
;
Olex2 1.2-alpha
(compiled 2016.02.24 svn.r3266 for OlexSys, GUI svn.r5155)
;
_audit_update_record
;
2016-04-26 deposited with the CCDC.
2016-06-08 downloaded from the CCDC.
;
_cell_angle_alpha 90
_cell_angle_beta 109.768(3)
_cell_angle_gamma 90
_cell_formula_units_Z 4
_cell_length_a 12.2558(3)
_cell_length_b 9.9099(3)
_cell_length_c 17.4367(5)
_cell_measurement_reflns_used 10040
_cell_measurement_temperature 100(2)
_cell_measurement_theta_max 29.6730
_cell_measurement_theta_min 2.4400
_cell_volume 1992.95(10)
_computing_cell_refinement 'CrysAlisPro 1.171.38.41 (Rigaku OD, 2015)'
_computing_data_collection 'CrystalClear-SM Expert 3.1 b27 (Rigaku, 2013)'
_computing_data_reduction 'CrysAlisPro 1.171.38.41 (Rigaku OD, 2015)'
_computing_molecular_graphics 'Olex2 (Dolomanov et al., 2009)'
_computing_publication_material 'Olex2 (Dolomanov et al., 2009)'
_computing_structure_refinement 'ShelXL (Sheldrick, 2015)'
_computing_structure_solution 'ShelXT (Sheldrick, 2015)'
_diffrn_ambient_temperature 100(2)
_diffrn_detector 'CCD area detector'
_diffrn_detector_area_resol_mean 28.5714
_diffrn_detector_type 'Rigaku HG Saturn724+ (2x2 bin mode)'
_diffrn_measured_fraction_theta_full 0.998
_diffrn_measured_fraction_theta_max 0.994
_diffrn_measurement_details
;
List of Runs (angles in degrees, time in seconds):

  # Type    Start    End  Width  t~exp~   \w     \q     \k     \f   Frames
#--------------------------------------------------------------------------
  1  \w   -107.00  31.00   1.00    5.00    --  -17.00 -24.00 147.00  138
  2  \w    -64.00  22.00   1.00    5.00    --  -17.00 -72.00 -17.00   86
  3  \w    -25.00  -1.00   1.00    5.00    --  -17.00 -72.00 114.00   24
  4  \w   -107.00 -58.00   1.00    5.00    --  -17.00   8.00 -50.00   49
;
_diffrn_measurement_device 'four-circle \k goniometer'
_diffrn_measurement_device_type
'Rigaku FRE+ equipped with HF Varimax confocal mirrors and an AFC12 goniometer and HG Saturn 724+ detector'
_diffrn_measurement_method 'profile data from \w-scans'
_diffrn_measurement_specimen_support 'MiTeGen MicroLoop'
_diffrn_orient_matrix_type 'CrysAlisPro convention (1999,Acta A55,543-557)'
_diffrn_orient_matrix_UB_11 0.0493078000
_diffrn_orient_matrix_UB_12 0.0298091000
_diffrn_orient_matrix_UB_13 0.0291629000
_diffrn_orient_matrix_UB_21 -0.0194358000
_diffrn_orient_matrix_UB_22 0.0647050000
_diffrn_orient_matrix_UB_23 -0.0162919000
_diffrn_orient_matrix_UB_31 -0.0311457000
_diffrn_orient_matrix_UB_32 0.0067096000
_diffrn_orient_matrix_UB_33 0.0274742000
_diffrn_radiation_collimation 0.2
_diffrn_radiation_monochromator 'Confocal mirrors, HF Varimax'
_diffrn_radiation_probe x-ray
_diffrn_radiation_type MoK\a
_diffrn_radiation_wavelength 0.71075
_diffrn_reflns_av_R_equivalents 0.0230
_diffrn_reflns_av_unetI/netI 0.0274
_diffrn_reflns_Laue_measured_fraction_full 0.998
_diffrn_reflns_Laue_measured_fraction_max 0.994
_diffrn_reflns_limit_h_max 15
_diffrn_reflns_limit_h_min -15
_diffrn_reflns_limit_k_max 12
_diffrn_reflns_limit_k_min -12
_diffrn_reflns_limit_l_max 19
_diffrn_reflns_limit_l_min -22
_diffrn_reflns_number 12267
_diffrn_reflns_point_group_measured_fraction_full 0.998
_diffrn_reflns_point_group_measured_fraction_max 0.994
_diffrn_reflns_theta_full 25.242
_diffrn_reflns_theta_max 27.484
_diffrn_reflns_theta_min 2.478
_diffrn_source 'Rotating Anode'
_diffrn_source_current 55.0
_diffrn_source_power 2.475
_diffrn_source_target Mo
_diffrn_source_type 'Rigaku FRE+'
_diffrn_source_voltage 45.0
_exptl_absorpt_coefficient_mu 1.162
_exptl_absorpt_correction_T_max 1.00000
_exptl_absorpt_correction_T_min 0.92345
_exptl_absorpt_correction_type multi-scan
_exptl_absorpt_process_details
;
CrysAlisPro 1.171.38.41 (Rigaku Oxford Diffraction, 2015)
Empirical absorption correction using spherical harmonics,
 implemented in SCALE3 ABSPACK scaling algorithm.
;
_exptl_crystal_colour yellow
_exptl_crystal_colour_primary yellow
_exptl_crystal_density_diffrn 1.700
_exptl_crystal_description Shard
_exptl_crystal_F_000 1024
_exptl_crystal_size_max 0.14
_exptl_crystal_size_mid 0.08
_exptl_crystal_size_min 0.04
_refine_diff_density_max 0.760
_refine_diff_density_min -0.456
_refine_diff_density_rms 0.081
_refine_ls_extinction_method none
_refine_ls_goodness_of_fit_ref 1.038
_refine_ls_hydrogen_treatment constr
_refine_ls_matrix_type full
_refine_ls_number_parameters 262
_refine_ls_number_reflns 4548
_refine_ls_number_restraints 0
_refine_ls_restrained_S_all 1.038
_refine_ls_R_factor_all 0.0321
_refine_ls_R_factor_gt 0.0268
_refine_ls_shift/su_max 0.002
_refine_ls_shift/su_mean 0.000
_refine_ls_structure_factor_coef Fsqd
_refine_ls_weighting_details 'w=1/[\s^2^(Fo^2^)+(0.0326P)^2^+1.4721P] where P=(Fo^2^+2Fc^2^)/3'
_refine_ls_weighting_scheme calc
_refine_ls_wR_factor_gt 0.0649
_refine_ls_wR_factor_ref 0.0673
_reflns_Friedel_coverage 0.000
_reflns_number_gt 4046
_reflns_number_total 4548
_reflns_threshold_expression 'I > 2\s(I)'
_cod_data_source_file c6qo00198j2.cif
_cod_data_source_block 7a
_cod_database_code 1553471
_chemical_oxdiff_formula 'C24 H19 N1 O1 P1 Cl1 Pd1'
_shelx_space_group_comment
;
The symmetry employed for this shelxl refinement is uniquely defined
by the following loop, which should always be used as a source of
symmetry information in preference to the above space-group names.
They are only intended as comments.
;
_reflns_odcompleteness_completeness 99.26
_reflns_odcompleteness_iscentric 1
_reflns_odcompleteness_theta 27.42
_olex2_refinement_description
;
1. Fixed Uiso
 At 1.2 times of:
  All C(H) groups, All C(H,H) groups
2.a Secondary CH2 refined with riding coordinates:
 C1(H1A,H1B)
2.b Aromatic/amide H refined with riding coordinates:
 C3(H3), C4(H4), C5(H5), C9(H9), C10(H10), C11(H11), C12(H12), C14(H14),
 C15(H15), C16(H16), C17(H17), C18(H18), C20(H20), C21(H21), C22(H22), C23(H23),
  C24(H24)
;
_shelx_shelxl_version_number 2014/7
_olex2_date_sample_completion 2014-05-21
_olex2_date_sample_data_collection 2014-05-21
_olex2_date_sample_submission 2014-04-07
_olex2_diffrn_ambient_temperature_device 'Oxford Cryosystems'
_olex2_exptl_crystal_mounting_method 'The crystal was mounted on a MITIGEN holder in oil'
_olex2_submission_original_sample_id 'GR 75b'
_olex2_submission_special_instructions 'No special instructions were received'
_oxdiff_exptl_absorpt_empirical_details
;
Empirical correction (ABSPACK) includes:
- Absorption correction using spherical harmonics
- Frame scaling
- Detector area scaling
;
_oxdiff_exptl_absorpt_empirical_full_max 7.056
_oxdiff_exptl_absorpt_empirical_full_min 0.519

loop_
_space_group_symop_operation_xyz
'x, y, z'
'-x+1/2, y+1/2, -z+1/2'
'-x, -y, -z'
'x-1/2, -y-1/2, z-1/2'

loop_
_atom_site_label
_atom_site_type_symbol
_atom_site_fract_x
_atom_site_fract_y
_atom_site_fract_z
_atom_site_U_iso_or_equiv
_atom_site_adp_type
_atom_site_occupancy
_atom_site_site_symmetry_order
_atom_site_calc_flag
_atom_site_refinement_flags_posn
Pd1 Pd 0.18479(2) 0.45676(2) 0.44973(2) 0.01675(6) Uani 1 1 d .
Cl1 Cl 0.21059(5) 0.22964(6) 0.41506(3) 0.02374(13) Uani 1 1 d .
P1 P 0.20604(5) 0.53711(6) 0.33720(3) 0.01750(12) Uani 1 1 d .
O1 O 0.19505(14) 0.69847(16) 0.32761(9) 0.0236(3) Uani 1 1 d .
N1 N 0.15744(16) 0.4025(2) 0.55837(11) 0.0200(4) Uani 1 1 d .
C1 C 0.2485(2) 0.7779(2) 0.39962(14) 0.0251(5) Uani 1 1 d .
H1A H 0.2492 0.8737 0.3837 0.030 Uiso 1 1 calc R
H1B H 0.3300 0.7486 0.4252 0.030 Uiso 1 1 calc R
C2 C 0.18744(19) 0.7667(3) 0.46125(13) 0.0229(5) Uani 1 1 d .
C3 C 0.1598(2) 0.8854(3) 0.49355(15) 0.0279(5) Uani 1 1 d .
H3 H 0.1714 0.9700 0.4719 0.033 Uiso 1 1 calc R
C4 C 0.1155(2) 0.8813(3) 0.55707(16) 0.0307(6) Uani 1 1 d .
H4 H 0.0942 0.9625 0.5773 0.037 Uiso 1 1 calc R
C5 C 0.1027(2) 0.7591(3) 0.59064(15) 0.0281(5) Uani 1 1 d .
H5 H 0.0754 0.7564 0.6355 0.034 Uiso 1 1 calc R
C6 C 0.12981(18) 0.6392(3) 0.55900(13) 0.0210(5) Uani 1 1 d .
C7 C 0.16654(18) 0.6417(2) 0.49011(13) 0.0200(4) Uani 1 1 d .
C8 C 0.13027(18) 0.5083(3) 0.59788(14) 0.0208(5) Uani 1 1 d .
C9 C 0.1130(2) 0.4869(3) 0.67189(15) 0.0268(5) Uani 1 1 d .
H9 H 0.0936 0.5606 0.6997 0.032 Uiso 1 1 calc R
C10 C 0.1238(2) 0.3595(3) 0.70478(15) 0.0329(6) Uani 1 1 d .
H10 H 0.1125 0.3448 0.7554 0.040 Uiso 1 1 calc R
C11 C 0.1515(2) 0.2528(3) 0.66343(15) 0.0319(6) Uani 1 1 d .
H11 H 0.1600 0.1640 0.6851 0.038 Uiso 1 1 calc R
C12 C 0.1666(2) 0.2789(3) 0.59009(14) 0.0256(5) Uani 1 1 d .
H12 H 0.1841 0.2059 0.5609 0.031 Uiso 1 1 calc R
C13 C 0.34655(19) 0.4971(2) 0.32976(13) 0.0192(4) Uani 1 1 d .
C14 C 0.3689(2) 0.5228(2) 0.25788(14) 0.0227(5) Uani 1 1 d .
H14 H 0.3095 0.5591 0.2122 0.027 Uiso 1 1 calc R
C15 C 0.4772(2) 0.4957(3) 0.25261(15) 0.0266(5) Uani 1 1 d .
H15 H 0.4917 0.5122 0.2033 0.032 Uiso 1 1 calc R
C16 C 0.5638(2) 0.4446(3) 0.31964(16) 0.0271(5) Uani 1 1 d .
H16 H 0.6383 0.4267 0.3164 0.033 Uiso 1 1 calc R
C17 C 0.5428(2) 0.4195(3) 0.39100(15) 0.0258(5) Uani 1 1 d .
H17 H 0.6030 0.3848 0.4368 0.031 Uiso 1 1 calc R
C18 C 0.4344(2) 0.4445(2) 0.39647(14) 0.0225(5) Uani 1 1 d .
H18 H 0.4201 0.4258 0.4457 0.027 Uiso 1 1 calc R
C19 C 0.10288(19) 0.4911(2) 0.23865(13) 0.0196(4) Uani 1 1 d .
C20 C 0.0671(2) 0.5876(3) 0.17677(14) 0.0263(5) Uani 1 1 d .
H20 H 0.0963 0.6772 0.1861 0.032 Uiso 1 1 calc R
C21 C -0.0116(2) 0.5509(3) 0.10143(15) 0.0318(6) Uani 1 1 d .
H21 H -0.0362 0.6162 0.0592 0.038 Uiso 1 1 calc R
C22 C -0.0542(2) 0.4225(3) 0.08713(14) 0.0292(6) Uani 1 1 d .
H22 H -0.1087 0.3994 0.0355 0.035 Uiso 1 1 calc R
C23 C -0.0180(2) 0.3258(3) 0.14784(14) 0.0260(5) Uani 1 1 d .
H23 H -0.0468 0.2362 0.1377 0.031 Uiso 1 1 calc R
C24 C 0.06083(19) 0.3604(3) 0.22397(13) 0.0229(5) Uani 1 1 d .
H24 H 0.0857 0.2943 0.2658 0.027 Uiso 1 1 calc R

loop_
_atom_site_aniso_label
_atom_site_aniso_U_11
_atom_site_aniso_U_22
_atom_site_aniso_U_33
_atom_site_aniso_U_23
_atom_site_aniso_U_13
_atom_site_aniso_U_12
Pd1 0.01858(9) 0.01688(10) 0.01606(9) -0.00005(6) 0.00753(7) 0.00048(7)
Cl1 0.0341(3) 0.0185(3) 0.0203(2) 0.0006(2) 0.0114(2) 0.0030(2)
P1 0.0190(3) 0.0178(3) 0.0165(3) 0.0014(2) 0.0070(2) 0.0010(2)
O1 0.0307(9) 0.0185(8) 0.0221(8) 0.0020(7) 0.0098(7) 0.0015(7)
N1 0.0194(9) 0.0239(10) 0.0189(9) -0.0012(8) 0.0094(7) -0.0016(8)
C1 0.0290(12) 0.0202(12) 0.0261(11) 0.0000(10) 0.0095(10) -0.0033(10)
C2 0.0218(11) 0.0229(12) 0.0225(11) -0.0016(9) 0.0057(9) 0.0014(10)
C3 0.0300(12) 0.0199(12) 0.0320(13) -0.0015(10) 0.0082(10) 0.0003(10)
C4 0.0354(13) 0.0231(13) 0.0354(13) -0.0073(11) 0.0143(11) 0.0039(11)
C5 0.0261(12) 0.0324(14) 0.0282(12) -0.0071(11) 0.0125(10) 0.0017(11)
C6 0.0162(10) 0.0253(12) 0.0216(10) -0.0030(9) 0.0065(8) 0.0001(9)
C7 0.0163(10) 0.0209(11) 0.0216(10) -0.0014(9) 0.0047(8) 0.0021(9)
C8 0.0141(10) 0.0265(12) 0.0229(11) -0.0029(10) 0.0077(9) -0.0005(9)
C9 0.0252(11) 0.0327(14) 0.0278(12) -0.0055(11) 0.0158(10) 0.0003(11)
C10 0.0365(14) 0.0431(16) 0.0267(12) 0.0032(12) 0.0205(11) -0.0018(13)
C11 0.0425(15) 0.0309(14) 0.0279(12) 0.0071(11) 0.0193(11) -0.0026(12)
C12 0.0311(12) 0.0250(13) 0.0245(11) -0.0015(10) 0.0141(10) -0.0004(11)
C13 0.0199(10) 0.0182(11) 0.0199(10) -0.0010(9) 0.0073(9) -0.0012(9)
C14 0.0230(11) 0.0243(12) 0.0212(11) -0.0009(9) 0.0081(9) -0.0029(10)
C15 0.0281(12) 0.0297(13) 0.0246(11) -0.0030(10) 0.0123(10) -0.0045(11)
C16 0.0205(11) 0.0287(14) 0.0344(13) -0.0076(11) 0.0121(10) -0.0027(10)
C17 0.0204(11) 0.0281(12) 0.0259(12) -0.0020(10) 0.0039(9) 0.0026(10)
C18 0.0230(11) 0.0235(12) 0.0201(10) 0.0007(9) 0.0061(9) 0.0002(10)
C19 0.0177(10) 0.0254(12) 0.0172(10) 0.0004(9) 0.0078(8) 0.0021(9)
C20 0.0269(12) 0.0267(12) 0.0245(11) 0.0035(10) 0.0076(10) 0.0006(11)
C21 0.0349(14) 0.0373(15) 0.0197(11) 0.0076(10) 0.0046(10) 0.0067(12)
C22 0.0250(12) 0.0396(15) 0.0193(11) -0.0020(11) 0.0028(9) 0.0016(11)
C23 0.0248(11) 0.0262(12) 0.0275(12) -0.0041(10) 0.0094(10) -0.0004(10)
C24 0.0219(11) 0.0270(12) 0.0204(10) 0.0013(9) 0.0081(9) 0.0024(10)

loop_
_atom_type_symbol
_atom_type_description
_atom_type_scat_dispersion_real
_atom_type_scat_dispersion_imag
_atom_type_scat_source
C C 0.0033 0.0016 'International Tables Vol C Tables 4.2.6.8 and 6.1.1.4'
H H 0.0000 0.0000 'International Tables Vol C Tables 4.2.6.8 and 6.1.1.4'
N N 0.0061 0.0033 'International Tables Vol C Tables 4.2.6.8 and 6.1.1.4'
O O 0.0106 0.0060 'International Tables Vol C Tables 4.2.6.8 and 6.1.1.4'
P P 0.1023 0.0942 'International Tables Vol C Tables 4.2.6.8 and 6.1.1.4'
Cl Cl 0.1484 0.1585 'International Tables Vol C Tables 4.2.6.8 and 6.1.1.4'
Pd Pd -0.9988 1.0072 'International Tables Vol C Tables 4.2.6.8 and 6.1.1.4'

loop_
_geom_angle_atom_site_label_1
_geom_angle_atom_site_label_2
_geom_angle_atom_site_label_3
_geom_angle
P1 Pd1 Cl1 92.84(2)
N1 Pd1 Cl1 93.58(6)
N1 Pd1 P1 173.41(6)
C7 Pd1 Cl1 174.42(6)
C7 Pd1 P1 92.47(7)
C7 Pd1 N1 81.17(8)
O1 P1 Pd1 114.77(6)
O1 P1 C13 104.96(10)
O1 P1 C19 98.30(10)
C13 P1 Pd1 112.58(7)
C19 P1 Pd1 119.75(8)
C19 P1 C13 104.58(10)
C1 O1 P1 117.13(14)
C8 N1 Pd1 113.68(16)
C12 N1 Pd1 126.32(16)
C12 N1 C8 120.0(2)
O1 C1 H1A 109.0
O1 C1 H1B 109.0
O1 C1 C2 113.12(19)
H1A C1 H1B 107.8
C2 C1 H1A 109.0
C2 C1 H1B 109.0
C3 C2 C1 118.2(2)
C7 C2 C1 121.3(2)
C7 C2 C3 120.3(2)
C2 C3 H3 119.6
C4 C3 C2 120.7(2)
C4 C3 H3 119.6
C3 C4 H4 120.1
C5 C4 C3 119.7(2)
C5 C4 H4 120.1
C4 C5 H5 119.9
C4 C5 C6 120.3(2)
C6 C5 H5 119.9
C5 C6 C7 120.4(2)
C5 C6 C8 122.4(2)
C7 C6 C8 117.1(2)
C2 C7 Pd1 129.08(17)
C2 C7 C6 118.1(2)
C6 C7 Pd1 112.75(17)
N1 C8 C6 114.4(2)
N1 C8 C9 119.6(2)
C9 C8 C6 125.9(2)
C8 C9 H9 119.9
C10 C9 C8 120.2(2)
C10 C9 H9 119.9
C9 C10 H10 120.3
C9 C10 C11 119.4(2)
C11 C10 H10 120.3
C10 C11 H11 120.9
C12 C11 C10 118.3(2)
C12 C11 H11 120.9
N1 C12 C11 122.6(2)
N1 C12 H12 118.7
C11 C12 H12 118.7
C14 C13 P1 120.27(17)
C18 C13 P1 120.45(17)
C18 C13 C14 119.2(2)
C13 C14 H14 119.8
C15 C14 C13 120.5(2)
C15 C14 H14 119.8
C14 C15 H15 120.2
C16 C15 C14 119.6(2)
C16 C15 H15 120.2
C15 C16 H16 119.8
C17 C16 C15 120.4(2)
C17 C16 H16 119.8
C16 C17 H17 119.8
C16 C17 C18 120.4(2)
C18 C17 H17 119.8
C13 C18 H18 120.1
C17 C18 C13 119.9(2)
C17 C18 H18 120.1
C20 C19 P1 119.71(19)
C24 C19 P1 120.44(17)
C24 C19 C20 119.8(2)
C19 C20 H20 120.4
C21 C20 C19 119.1(2)
C21 C20 H20 120.4
C20 C21 H21 119.4
C22 C21 C20 121.1(2)
C22 C21 H21 119.4
C21 C22 H22 120.0
C21 C22 C23 120.1(2)
C23 C22 H22 120.0
C22 C23 H23 120.1
C22 C23 C24 119.8(2)
C24 C23 H23 120.1
C19 C24 C23 120.0(2)
C19 C24 H24 120.0
C23 C24 H24 120.0

loop_
_geom_bond_atom_site_label_1
_geom_bond_atom_site_label_2
_geom_bond_distance
Pd1 Cl1 2.3792(6)
Pd1 P1 2.2130(6)
Pd1 N1 2.1022(18)
Pd1 C7 2.003(2)
P1 O1 1.6087(17)
P1 C13 1.814(2)
P1 C19 1.814(2)
O1 C1 1.439(3)
N1 C8 1.356(3)
N1 C12 1.333(3)
C1 H1A 0.9900
C1 H1B 0.9900
C1 C2 1.507(3)
C2 C3 1.395(3)
C2 C7 1.392(3)
C3 H3 0.9500
C3 C4 1.389(4)
C4 H4 0.9500
C4 C5 1.377(4)
C5 H5 0.9500
C5 C6 1.397(3)
C6 C7 1.418(3)
C6 C8 1.463(3)
C8 C9 1.393(3)
C9 H9 0.9500
C9 C10 1.374(4)
C10 H10 0.9500
C10 C11 1.385(4)
C11 H11 0.9500
C11 C12 1.377(3)
C12 H12 0.9500
C13 C14 1.394(3)
C13 C18 1.391(3)
C14 H14 0.9500
C14 C15 1.388(3)
C15 H15 0.9500
C15 C16 1.382(4)
C16 H16 0.9500
C16 C17 1.376(4)
C17 H17 0.9500
C17 C18 1.387(3)
C18 H18 0.9500
C19 C20 1.397(3)
C19 C24 1.386(3)
C20 H20 0.9500
C20 C21 1.390(3)
C21 H21 0.9500
C21 C22 1.367(4)
C22 H22 0.9500
C22 C23 1.384(4)
C23 H23 0.9500
C23 C24 1.395(3)
C24 H24 0.9500

loop_
_geom_torsion_atom_site_label_1
_geom_torsion_atom_site_label_2
_geom_torsion_atom_site_label_3
_geom_torsion_atom_site_label_4
_geom_torsion
Pd1 P1 O1 C1 40.69(17)
Pd1 P1 C13 C14 170.84(17)
Pd1 P1 C13 C18 -11.2(2)
Pd1 P1 C19 C20 140.90(16)
Pd1 P1 C19 C24 -40.2(2)
Pd1 N1 C8 C6 -2.3(2)
Pd1 N1 C8 C9 -178.29(16)
Pd1 N1 C12 C11 177.38(18)
P1 O1 C1 C2 -69.8(2)
P1 C13 C14 C15 178.25(19)
P1 C13 C18 C17 -177.38(19)
P1 C19 C20 C21 179.75(19)
P1 C19 C24 C23 -179.65(17)
O1 P1 C13 C14 -63.7(2)
O1 P1 C13 C18 114.3(2)
O1 P1 C19 C20 16.1(2)
O1 P1 C19 C24 -165.01(18)
O1 C1 C2 C3 -130.6(2)
O1 C1 C2 C7 54.1(3)
N1 C8 C9 C10 0.3(3)
C1 C2 C3 C4 -172.7(2)
C1 C2 C7 Pd1 -10.4(3)
C1 C2 C7 C6 167.8(2)
C2 C3 C4 C5 2.4(4)
C3 C2 C7 Pd1 174.47(17)
C3 C2 C7 C6 -7.3(3)
C3 C4 C5 C6 -2.5(4)
C4 C5 C6 C7 -2.4(3)
C4 C5 C6 C8 173.0(2)
C5 C6 C7 Pd1 -174.26(17)
C5 C6 C7 C2 7.3(3)
C5 C6 C8 N1 179.4(2)
C5 C6 C8 C9 -4.9(4)
C6 C8 C9 C10 -175.3(2)
C7 C2 C3 C4 2.6(4)
C7 C6 C8 N1 -5.1(3)
C7 C6 C8 C9 170.6(2)
C8 N1 C12 C11 -1.3(4)
C8 C6 C7 Pd1 10.1(2)
C8 C6 C7 C2 -168.3(2)
C8 C9 C10 C11 -0.3(4)
C9 C10 C11 C12 -0.4(4)
C10 C11 C12 N1 1.2(4)
C12 N1 C8 C6 176.5(2)
C12 N1 C8 C9 0.5(3)
C13 P1 O1 C1 -83.43(17)
C13 P1 C19 C20 -91.8(2)
C13 P1 C19 C24 87.1(2)
C13 C14 C15 C16 -0.9(4)
C14 C13 C18 C17 0.5(4)
C14 C15 C16 C17 0.6(4)
C15 C16 C17 C18 0.3(4)
C16 C17 C18 C13 -0.9(4)
C18 C13 C14 C15 0.3(4)
C19 P1 O1 C1 168.98(16)
C19 P1 C13 C14 39.3(2)
C19 P1 C13 C18 -142.8(2)
C19 C20 C21 C22 -0.1(4)
C20 C19 C24 C23 -0.7(3)
C20 C21 C22 C23 -0.8(4)
C21 C22 C23 C24 0.9(4)
C22 C23 C24 C19 -0.1(3)
C24 C19 C20 C21 0.8(4)
